data_7048547
loop_
_publ_author_name
'Werncke, C. G.'
'Pfeiffer, J.'
'M\"uller, I'
'Vendier, L.'
'Sabo-Etienne, S'
'Bontemps, S.'

_publ_section_title
;
 C-Halide bond cleavage by a two-coordinate iron(i) complex.
;
_journal_issue 5
_journal_name_full 'Dalton transactions (Cambridge, England : 2003)'
_journal_page_first 1757
_journal_page_last 1765
_journal_paper_doi 10.1039/c8dt05002c
_journal_volume 48
_journal_year 2019
_chemical_formula_moiety '0.5(C62 H134 Fe2 K2 N4 O12 Si8)'
_chemical_formula_sum 'C31 H67 Fe K N2 O6 Si4'
_chemical_formula_weight 771.17
_space_group_crystal_system triclinic
_space_group_IT_number 2
_space_group_name_Hall '-P 1'
_space_group_name_H-M_alt 'P -1'
_symmetry_space_group_name_Hall '-P 1'
_symmetry_space_group_name_H-M 'P -1'
_atom_sites_solution_hydrogens geom
_audit_creation_date 2018-11-07
_audit_creation_method
;
Olex2 1.2-alpha
(compiled 2018.07.26 svn.r3523 for OlexSys, GUI svn.r5532)
;
_audit_update_record
;
2018-11-08 deposited with the CCDC.
2019-01-04 downloaded from the CCDC.
;
_cell_angle_alpha 91.857(4)
_cell_angle_beta 94.986(4)
_cell_angle_gamma 92.202(4)
_cell_formula_units_Z 4
_cell_length_a 9.0328(9)
_cell_length_b 19.980(2)
_cell_length_c 24.078(3)
_cell_measurement_reflns_used 6222
_cell_measurement_temperature 100.0
_cell_measurement_theta_max 23.29
_cell_measurement_theta_min 2.18
_cell_volume 4323.1(8)
_computing_molecular_graphics 'Olex2 (Dolomanov et al., 2009)'
_computing_publication_material 'Olex2 (Dolomanov et al., 2009)'
_computing_structure_refinement 'ShelXL (Sheldrick, 2015)'
_computing_structure_solution 'ShelXT (Sheldrick, 2015)'
_diffrn_ambient_temperature 100.01
_diffrn_detector 'Bruker APEX2 area detector'
_diffrn_detector_area_resol_mean 7.9
_diffrn_detector_type 'CCD area detector'
_diffrn_measured_fraction_theta_full 0.992
_diffrn_measured_fraction_theta_max 0.992
_diffrn_measurement_device 'three-circle diffractometer'
_diffrn_measurement_device_type 'Bruker SMART APEX2 area detector'
_diffrn_measurement_method '\w and \f scans'
_diffrn_radiation_monochromator 'mirror optics'
_diffrn_radiation_probe x-ray
_diffrn_radiation_type MoK\a
_diffrn_radiation_wavelength 0.71073
_diffrn_reflns_av_R_equivalents 0.0607
_diffrn_reflns_av_unetI/netI 0.0484
_diffrn_reflns_Laue_measured_fraction_full 0.992
_diffrn_reflns_Laue_measured_fraction_max 0.992
_diffrn_reflns_limit_h_max 10
_diffrn_reflns_limit_h_min -10
_diffrn_reflns_limit_k_max 23
_diffrn_reflns_limit_k_min -23
_diffrn_reflns_limit_l_max 28
_diffrn_reflns_limit_l_min -28
_diffrn_reflns_number 94329
_diffrn_reflns_point_group_measured_fraction_full 0.992
_diffrn_reflns_point_group_measured_fraction_max 0.992
_diffrn_reflns_theta_full 24.999
_diffrn_reflns_theta_max 24.999
_diffrn_reflns_theta_min 2.183
_diffrn_source 'microfocus sealed X-ray tube'
_diffrn_source_type 'Incoatec I\ms'
_exptl_absorpt_coefficient_mu 0.593
_exptl_absorpt_correction_T_max 0.7454
_exptl_absorpt_correction_T_min 0.6837
_exptl_absorpt_correction_type multi-scan
_exptl_absorpt_process_details
;
SADABS-2016/2 (Bruker,2016/2) was used for absorption correction.
wR2(int) was 0.1387 before and 0.0630 after correction.
The Ratio of minimum to maximum transmission is 0.9172.
The \l/2 correction factor is Not present.
;
_exptl_crystal_colour 'clear light yellow'
_exptl_crystal_colour_lustre clear
_exptl_crystal_colour_modifier light
_exptl_crystal_colour_primary yellow
_exptl_crystal_density_diffrn 1.185
_exptl_crystal_description plate
_exptl_crystal_F_000 1664
_exptl_crystal_size_max 0.498
_exptl_crystal_size_mid 0.196
_exptl_crystal_size_min 0.056
_refine_diff_density_max 2.056
_refine_diff_density_min -0.772
_refine_diff_density_rms 0.160
_refine_ls_extinction_method none
_refine_ls_goodness_of_fit_ref 1.168
_refine_ls_hydrogen_treatment constr
_refine_ls_matrix_type full
_refine_ls_number_parameters 841
_refine_ls_number_reflns 15131
_refine_ls_number_restraints 177
_refine_ls_restrained_S_all 1.161
_refine_ls_R_factor_all 0.1230
_refine_ls_R_factor_gt 0.1083
_refine_ls_shift/su_max 0.000
_refine_ls_shift/su_mean 0.000
_refine_ls_structure_factor_coef Fsqd
_refine_ls_weighting_details 'w=1/[\s^2^(Fo^2^)+(0.0001P)^2^+93.8477P] where P=(Fo^2^+2Fc^2^)/3'
_refine_ls_weighting_scheme calc
_refine_ls_wR_factor_gt 0.2652
_refine_ls_wR_factor_ref 0.2697
_reflns_Friedel_coverage 0.000
_reflns_number_gt 12676
_reflns_number_total 15131
_reflns_threshold_expression 'I > 2\s(I)'
_cod_data_source_file c8dt05002c2.cif
_cod_data_source_block k(18c6)_febz(2)
_cod_depositor_comments 'Adding full bibliography for 7048542--7048549.cif.'
_cod_original_cell_volume 4323.0(8)
_cod_database_code 7048547
_shelx_shelxl_version_number 2018/3
_shelx_space_group_comment
;
The symmetry employed for this shelxl refinement is uniquely defined
by the following loop, which should always be used as a source of
symmetry information in preference to the above space-group names.
They are only intended as comments.
;
_shelx_estimated_absorpt_t_max 0.968
_shelx_estimated_absorpt_t_min 0.757
_olex2_refinement_description
;
1. Fixed Uiso
 At 1.2 times of:
  All C(H) groups, All C(H,H) groups
 At 1.5 times of:
  All C(H,H,H) groups
2. Uiso/Uaniso restraints and constraints
C9 \\sim C15 \\sim C16 \\sim C17 \\sim C18 \\sim C19 \\sim C8: within 1.7A with
sigma of 0.04 and sigma for terminal atoms of 0.08
Si2: within 1.7A with sigma of 0.04 and sigma for terminal atoms of 0.08
C29 \\sim C32 \\sim C35 \\sim C30 \\sim C31 \\sim C34: within 1.7A with sigma
of 0.04 and sigma for terminal atoms of 0.08
Uanis(C8) \\sim Ueq, Uanis(C9) \\sim Ueq, Uanis(C19) \\sim Ueq, Uanis(C18)
\\sim Ueq, Uanis(C17) \\sim Ueq, Uanis(C16) \\sim Ueq, Uanis(C15) \\sim Ueq:
with sigma of 0.1 and sigma for terminal atoms of 0.2
Uanis(Si2) \\sim Ueq: with sigma of 0.1 and sigma for terminal atoms of 0.2
Uanis(C31) \\sim Ueq, Uanis(C32) \\sim Ueq, Uanis(C34) \\sim Ueq, Uanis(C35)
\\sim Ueq, Uanis(C29) \\sim Ueq, Uanis(C30) \\sim Ueq: with sigma of 0.1 and
sigma for terminal atoms of 0.2
Uanis(C20) = Uanis(C11) = Uanis(C12) = Uanis(C10) = Uanis(C13) = Uanis(C14)
Uanis(C19) = Uanis(C16) = Uanis(C15) = Uanis(C8) = Uanis(C9) = Uanis(C18) =
Uanis(C17)
Uanis(C32) = Uanis(C31)
Uanis(C1) = Uanis(C3)
3. Rigid body (RIGU) restrains
 C9, C15, C16, C17, C18, C19, C8
 with sigma for 1-2 distances of 0.004 and sigma for 1-3 distances of 0.004
 Si2
 with sigma for 1-2 distances of 0.004 and sigma for 1-3 distances of 0.004
 C29, C32, C35, C30, C31, C34
 with sigma for 1-2 distances of 0.004 and sigma for 1-3 distances of 0.004
4. Others
 Fixed Sof: C29(0.5) H29A(0.5) H29B(0.5) H29C(0.5) C32(0.5) H32A(0.5)
 H32B(0.5) H32C(0.5) C35(0.5) H35A(0.5) H35B(0.5) H35C(0.5) C30(0.5) H30A(0.5)
 H30B(0.5) H30C(0.5) C31(0.5) H31A(0.5) H31B(0.5) H31C(0.5) C34(0.5) H34A(0.5)
 H34B(0.5) H34C(0.5) C15(0.45) H15(0.45) C16(0.45) H16(0.45) C17(0.45)
 H17(0.45) C18(0.45) H18(0.45) C19(0.45) H19(0.45) C20(0.45) H20A(0.45)
 H20B(0.45) C8(0.55) H8A(0.55) H8B(0.55) C10(0.55) H10(0.55) C11(0.55)
 H11(0.55) C12(0.55) H12(0.55) C13(0.55) H13(0.55) C14(0.55) H14(0.55)
5.a Secondary CH2 refined with riding coordinates:
 C1(H1A,H1B), C48(H48A,H48B), C49(H49A,H49B), C50(H50A,H50B), C51(H51A,H51B),
 C52(H52A,H52B), C53(H53A,H53B), C54(H54A,H54B), C55(H55A,H55B), C56(H56A,H56B),
  C57(H57A,H57B), C58(H58A,H58B), C59(H59A,H59B), C60(H60A,H60B), C61(H61A,
 H61B), C62(H62A,H62B), C63(H63A,H63B), C64(H64A,H64B), C65(H65A,H65B),
 C66(H66A,H66B), C67(H67A,H67B), C68(H68A,H68B), C69(H69A,H69B), C70(H70A,H70B),
  C71(H71A,H71B), C20(H20A,H20B), C8(H8A,H8B)
5.b Aromatic/amide H refined with riding coordinates:
 C3(H3), C4(H4), C5(H5), C6(H6), C7(H7), C15(H15), C16(H16), C17(H17),
 C18(H18), C19(H19), C10(H10), C11(H11), C12(H12), C13(H13), C14(H14)
5.c Idealised Me refined as rotating group:
 C21(H21A,H21B,H21C), C22(H22A,H22B,H22C), C23(H23A,H23B,H23C), C24(H24A,H24B,
 H24C), C25(H25A,H25B,H25C), C26(H26A,H26B,H26C), C27(H27A,H27B,H27C), C28(H28A,
 H28B,H28C), C33(H33A,H33B,H33C), C36(H36A,H36B,H36C), C37(H37A,H37B,H37C),
 C38(H38A,H38B,H38C), C39(H39A,H39B,H39C), C40(H40A,H40B,H40C), C41(H41A,H41B,
 H41C), C42(H42A,H42B,H42C), C43(H43A,H43B,H43C), C44(H44A,H44B,H44C), C45(H45A,
 H45B,H45C), C46(H46A,H46B,H46C), C47(H47A,H47B,H47C), C29(H29A,H29B,H29C),
 C32(H32A,H32B,H32C), C35(H35A,H35B,H35C), C30(H30A,H30B,H30C), C31(H31A,H31B,
 H31C), C34(H34A,H34B,H34C)
;
_olex2_submission_special_instructions 'No special instructions were received'

loop_
_space_group_symop_operation_xyz
'x, y, z'
'-x, -y, -z'

loop_
_atom_site_label
_atom_site_type_symbol
_atom_site_fract_x
_atom_site_fract_y
_atom_site_fract_z
_atom_site_U_iso_or_equiv
_atom_site_adp_type
_atom_site_occupancy
_atom_site_site_symmetry_order
_atom_site_calc_flag
_atom_site_refinement_flags_posn
_atom_site_refinement_flags_adp
_atom_site_refinement_flags_occupancy
_atom_site_disorder_assembly
_atom_site_disorder_group
Fe1 Fe 0.83398(14) 0.23864(6) 0.61506(5) 0.0161(3) Uani 1 1 d . . . . .
Fe2 Fe 0.37732(15) 0.26735(6) 0.11044(5) 0.0187(3) Uani 1 1 d . . . . .
K1 K 0.6090(2) 0.28876(9) 0.40194(7) 0.0148(4) Uani 1 1 d . . . . .
K2 K 0.1219(2) 0.21528(10) -0.09749(8) 0.0219(4) Uani 1 1 d . . . . .
Si1 Si 0.6062(3) 0.11979(12) 0.63102(10) 0.0173(5) Uani 1 1 d . . . . .
Si2 Si 0.9319(3) 0.09250(13) 0.61745(14) 0.0312(7) Uani 1 1 d . U . . .
Si3 Si 0.8723(3) 0.31176(13) 0.73208(10) 0.0202(5) Uani 1 1 d . . . . .
Si4 Si 1.0825(3) 0.35071(11) 0.64708(9) 0.0145(5) Uani 1 1 d . . . . .
Si5 Si 0.5594(3) 0.40245(12) 0.13618(10) 0.0201(5) Uani 1 1 d . . . . .
Si6 Si 0.2256(3) 0.40753(12) 0.12775(10) 0.0210(5) Uani 1 1 d . . . . .
Si8 Si 0.5722(3) 0.14575(13) 0.15080(10) 0.0212(5) Uani 1 1 d . . . . .
Si9 Si 0.3364(3) 0.19482(11) 0.22110(9) 0.0167(5) Uani 1 1 d . . . . .
O1 O 0.8899(6) 0.2779(3) 0.3591(2) 0.0182(13) Uani 1 1 d . . . . .
O2 O 0.7068(6) 0.3849(3) 0.3301(2) 0.0177(13) Uani 1 1 d . . . . .
O3 O 0.4422(6) 0.4038(3) 0.3804(2) 0.0168(12) Uani 1 1 d . . . . .
O4 O 0.2970(6) 0.2853(3) 0.4144(2) 0.0172(12) Uani 1 1 d . . . . .
O5 O 0.4649(6) 0.1711(3) 0.4341(2) 0.0163(12) Uani 1 1 d . . . . .
O6 O 0.7344(7) 0.1611(3) 0.3867(3) 0.0219(14) Uani 1 1 d . . . . .
O7 O 0.2941(7) 0.3380(3) -0.1041(3) 0.0252(14) Uani 1 1 d . . . . .
O8 O 0.3908(7) 0.2182(4) -0.1491(3) 0.0296(16) Uani 1 1 d . . . . .
O9 O 0.1706(8) 0.1146(3) -0.1756(3) 0.0293(16) Uani 1 1 d . . . . .
O10 O -0.0817(8) 0.1049(3) -0.1162(3) 0.0304(16) Uani 1 1 d . . . . .
O11 O -0.1787(7) 0.2270(3) -0.0753(3) 0.0231(14) Uani 1 1 d . . . . .
O12 O 0.0326(7) 0.3349(3) -0.0531(2) 0.0194(13) Uani 1 1 d . . . . .
N1 N 0.7889(8) 0.1427(3) 0.6254(3) 0.0212(17) Uani 1 1 d . . . . .
N2 N 0.9477(8) 0.2988(3) 0.6707(3) 0.0167(15) Uani 1 1 d . . . . .
N3 N 0.4347(8) 0.1974(3) 0.1635(3) 0.0137(14) Uani 1 1 d . . . . .
N4 N 0.3847(9) 0.3651(4) 0.1295(3) 0.0220(17) Uani 1 1 d . . . . .
C1 C 0.7401(11) 0.2653(5) 0.5354(4) 0.0280(16) Uani 1 1 d . . . . .
H1A H 0.797613 0.244136 0.506937 0.034 Uiso 1 1 calc R . . . .
H1B H 0.637544 0.245488 0.529963 0.034 Uiso 1 1 calc R . . . .
C2 C 0.7334(10) 0.3381(5) 0.5242(3) 0.0216(19) Uani 1 1 d . . . . .
C3 C 0.6309(11) 0.3799(5) 0.5450(4) 0.0280(16) Uani 1 1 d . . . . .
H3 H 0.558104 0.361634 0.567075 0.034 Uiso 1 1 calc R . . . .
C4 C 0.6320(14) 0.4481(6) 0.5345(4) 0.046(3) Uani 1 1 d . . . . .
H4 H 0.559259 0.475648 0.548523 0.055 Uiso 1 1 calc R . . . .
C5 C 0.7413(16) 0.4758(5) 0.5031(4) 0.046(3) Uani 1 1 d . . . . .
H5 H 0.742662 0.522316 0.495955 0.055 Uiso 1 1 calc R . . . .
C6 C 0.8451(14) 0.4367(5) 0.4828(4) 0.038(3) Uani 1 1 d . . . . .
H6 H 0.921111 0.455676 0.462565 0.045 Uiso 1 1 calc R . . . .
C7 C 0.8388(12) 0.3691(5) 0.4919(4) 0.029(2) Uani 1 1 d . . . . .
H7 H 0.908697 0.341732 0.475784 0.035 Uiso 1 1 calc R . . . .
C9 C 0.2562(14) 0.1624(5) 0.0209(4) 0.0370(19) Uani 1 1 d . U . . .
C21 C 0.8425(12) 0.2315(5) 0.7672(5) 0.035(2) Uani 1 1 d . . . . .
H21A H 0.774493 0.201505 0.743077 0.052 Uiso 1 1 calc GR . . . .
H21B H 0.799355 0.240294 0.802559 0.052 Uiso 1 1 calc GR . . . .
H21C H 0.937933 0.210234 0.774540 0.052 Uiso 1 1 calc GR . . . .
C22 C 0.9898(13) 0.3672(7) 0.7853(4) 0.045(3) Uani 1 1 d . . . . .
H22A H 1.074248 0.342384 0.800952 0.068 Uiso 1 1 calc GR . . . .
H22B H 0.929385 0.380851 0.815307 0.068 Uiso 1 1 calc GR . . . .
H22C H 1.026613 0.407065 0.767317 0.068 Uiso 1 1 calc GR . . . .
C23 C 0.6907(11) 0.3562(5) 0.7223(4) 0.032(2) Uani 1 1 d . . . . .
H23A H 0.709061 0.400654 0.707691 0.047 Uiso 1 1 calc GR . . . .
H23B H 0.648173 0.360853 0.758229 0.047 Uiso 1 1 calc GR . . . .
H23C H 0.620823 0.329928 0.695868 0.047 Uiso 1 1 calc GR . . . .
C24 C 1.2581(10) 0.3599(5) 0.6960(4) 0.024(2) Uani 1 1 d . . . . .
H24A H 1.234227 0.377674 0.732447 0.036 Uiso 1 1 calc GR . . . .
H24B H 1.329503 0.390705 0.680544 0.036 Uiso 1 1 calc GR . . . .
H24C H 1.301677 0.315979 0.700473 0.036 Uiso 1 1 calc GR . . . .
C25 C 1.0107(10) 0.4359(4) 0.6335(4) 0.024(2) Uani 1 1 d . . . . .
H25A H 0.915968 0.431352 0.610278 0.036 Uiso 1 1 calc GR . . . .
H25B H 1.083019 0.461967 0.614009 0.036 Uiso 1 1 calc GR . . . .
H25C H 0.995698 0.458866 0.668982 0.036 Uiso 1 1 calc GR . . . .
C26 C 1.1480(11) 0.3165(5) 0.5813(4) 0.030(2) Uani 1 1 d . . . . .
H26A H 1.182882 0.271165 0.587081 0.046 Uiso 1 1 calc GR . . . .
H26B H 1.229847 0.345370 0.570323 0.046 Uiso 1 1 calc GR . . . .
H26C H 1.065957 0.314827 0.551798 0.046 Uiso 1 1 calc GR . . . .
C27 C 0.4946(11) 0.1934(5) 0.6494(5) 0.033(2) Uani 1 1 d . . . . .
H27A H 0.392820 0.177900 0.654798 0.049 Uiso 1 1 calc GR . . . .
H27B H 0.492516 0.225017 0.619030 0.049 Uiso 1 1 calc GR . . . .
H27C H 0.540233 0.215797 0.683818 0.049 Uiso 1 1 calc GR . . . .
C28 C 0.5125(10) 0.0838(5) 0.5629(4) 0.027(2) Uani 1 1 d . . . . .
H28A H 0.504180 0.119194 0.535673 0.041 Uiso 1 1 calc GR . . . .
H28B H 0.412984 0.065716 0.568865 0.041 Uiso 1 1 calc GR . . . .
H28C H 0.571636 0.047932 0.548822 0.041 Uiso 1 1 calc GR . . . .
C33 C 0.5810(12) 0.0572(5) 0.6856(4) 0.032(2) Uani 1 1 d . . . . .
H33A H 0.629961 0.015996 0.675957 0.048 Uiso 1 1 calc GR . . . .
H33B H 0.474642 0.047184 0.687689 0.048 Uiso 1 1 calc GR . . . .
H33C H 0.625224 0.075545 0.721766 0.048 Uiso 1 1 calc GR . . . .
C36 C 0.3045(14) 0.1088(5) 0.2468(4) 0.039(3) Uani 1 1 d . . . . .
H36A H 0.254449 0.080001 0.216581 0.058 Uiso 1 1 calc GR . . . .
H36B H 0.242179 0.110889 0.278090 0.058 Uiso 1 1 calc GR . . . .
H36C H 0.400261 0.090276 0.259212 0.058 Uiso 1 1 calc GR . . . .
C37 C 0.5051(14) 0.0575(5) 0.1351(5) 0.042(3) Uani 1 1 d . . . . .
H37A H 0.468434 0.038474 0.168617 0.064 Uiso 1 1 calc GR . . . .
H37B H 0.587213 0.031214 0.123422 0.064 Uiso 1 1 calc GR . . . .
H37C H 0.424465 0.056121 0.105101 0.064 Uiso 1 1 calc GR . . . .
C38 C 0.7244(11) 0.1446(5) 0.2112(4) 0.027(2) Uani 1 1 d . . . . .
H38A H 0.764988 0.190295 0.219901 0.040 Uiso 1 1 calc GR . . . .
H38B H 0.803957 0.116115 0.200567 0.040 Uiso 1 1 calc GR . . . .
H38C H 0.682103 0.126797 0.244122 0.040 Uiso 1 1 calc GR . . . .
C39 C 0.4348(13) 0.2443(6) 0.2821(4) 0.040(3) Uani 1 1 d . . . . .
H39A H 0.524858 0.221769 0.295366 0.061 Uiso 1 1 calc GR . . . .
H39B H 0.368763 0.247677 0.312158 0.061 Uiso 1 1 calc GR . . . .
H39C H 0.461984 0.289394 0.270422 0.061 Uiso 1 1 calc GR . . . .
C40 C 0.6711(13) 0.1739(7) 0.0890(4) 0.044(3) Uani 1 1 d . . . . .
H40A H 0.598956 0.176050 0.056358 0.066 Uiso 1 1 calc GR . . . .
H40B H 0.746738 0.141880 0.081099 0.066 Uiso 1 1 calc GR . . . .
H40C H 0.718916 0.218326 0.097578 0.066 Uiso 1 1 calc GR . . . .
C41 C 0.1451(12) 0.2292(6) 0.2075(4) 0.038(3) Uani 1 1 d . . . . .
H41A H 0.084181 0.216959 0.237631 0.058 Uiso 1 1 calc GR . . . .
H41B H 0.098030 0.210357 0.171887 0.058 Uiso 1 1 calc GR . . . .
H41C H 0.153888 0.278132 0.205851 0.058 Uiso 1 1 calc GR . . . .
C42 C 0.1773(13) 0.4362(6) 0.1991(5) 0.042(3) Uani 1 1 d . . . . .
H42A H 0.196626 0.400540 0.225485 0.063 Uiso 1 1 calc GR . . . .
H42B H 0.071883 0.446587 0.197393 0.063 Uiso 1 1 calc GR . . . .
H42C H 0.238338 0.476393 0.211616 0.063 Uiso 1 1 calc GR . . . .
C43 C 0.2319(13) 0.4862(5) 0.0857(5) 0.040(3) Uani 1 1 d . . . . .
H43A H 0.280054 0.477010 0.051515 0.061 Uiso 1 1 calc GR . . . .
H43B H 0.288545 0.522097 0.107950 0.061 Uiso 1 1 calc GR . . . .
H43C H 0.130396 0.500262 0.076036 0.061 Uiso 1 1 calc GR . . . .
C44 C 0.0619(11) 0.3579(5) 0.0947(4) 0.030(2) Uani 1 1 d . . . . .
H44A H -0.025396 0.385662 0.092820 0.045 Uiso 1 1 calc GR . . . .
H44B H 0.043054 0.318706 0.116952 0.045 Uiso 1 1 calc GR . . . .
H44C H 0.081345 0.343015 0.056967 0.045 Uiso 1 1 calc GR . . . .
C45 C 0.6296(11) 0.4166(5) 0.0659(4) 0.025(2) Uani 1 1 d . . . . .
H45A H 0.634679 0.373466 0.045828 0.038 Uiso 1 1 calc GR . . . .
H45B H 0.728959 0.438611 0.071016 0.038 Uiso 1 1 calc GR . . . .
H45C H 0.561724 0.445195 0.044452 0.038 Uiso 1 1 calc GR . . . .
C46 C 0.5711(13) 0.4872(5) 0.1748(5) 0.037(3) Uani 1 1 d . . . . .
H46A H 0.498478 0.516524 0.156707 0.055 Uiso 1 1 calc GR . . . .
H46B H 0.671423 0.507469 0.174075 0.055 Uiso 1 1 calc GR . . . .
H46C H 0.549515 0.481289 0.213581 0.055 Uiso 1 1 calc GR . . . .
C47 C 0.6949(11) 0.3517(6) 0.1780(5) 0.037(3) Uani 1 1 d . . . . .
H47A H 0.660913 0.345446 0.215059 0.055 Uiso 1 1 calc GR . . . .
H47B H 0.792716 0.375217 0.181657 0.055 Uiso 1 1 calc GR . . . .
H47C H 0.702199 0.307959 0.159067 0.055 Uiso 1 1 calc GR . . . .
C48 C 0.8926(10) 0.1669(5) 0.3931(4) 0.025(2) Uani 1 1 d . . . . .
H48A H 0.934801 0.122234 0.388543 0.030 Uiso 1 1 calc R . . . .
H48B H 0.927305 0.185740 0.430714 0.030 Uiso 1 1 calc R . . . .
C49 C 0.9420(9) 0.2123(4) 0.3494(4) 0.0198(19) Uani 1 1 d . . . . .
H49A H 1.051908 0.214260 0.350598 0.024 Uiso 1 1 calc R . . . .
H49B H 0.901832 0.194633 0.311948 0.024 Uiso 1 1 calc R . . . .
C50 C 0.9128(10) 0.3190(4) 0.3131(4) 0.0213(19) Uani 1 1 d . . . . .
H50A H 0.855556 0.299698 0.279046 0.026 Uiso 1 1 calc R . . . .
H50B H 1.019555 0.320762 0.306501 0.026 Uiso 1 1 calc R . . . .
C51 C 0.8634(10) 0.3887(4) 0.3253(4) 0.0215(19) Uani 1 1 d . . . . .
H51A H 0.916481 0.407274 0.360420 0.026 Uiso 1 1 calc R . . . .
H51B H 0.886243 0.418327 0.294707 0.026 Uiso 1 1 calc R . . . .
C52 C 0.6476(10) 0.4499(4) 0.3378(4) 0.0221(19) Uani 1 1 d . . . . .
H52A H 0.678086 0.479759 0.308416 0.027 Uiso 1 1 calc R . . . .
H52B H 0.686379 0.470023 0.374512 0.027 Uiso 1 1 calc R . . . .
C53 C 0.4823(11) 0.4424(4) 0.3346(4) 0.024(2) Uani 1 1 d . . . . .
H53A H 0.438742 0.487074 0.336574 0.029 Uiso 1 1 calc R . . . .
H53B H 0.443752 0.419537 0.298891 0.029 Uiso 1 1 calc R . . . .
C54 C 0.2840(10) 0.3947(5) 0.3797(4) 0.022(2) Uani 1 1 d . . . . .
H54A H 0.242641 0.373196 0.343769 0.027 Uiso 1 1 calc R . . . .
H54B H 0.238327 0.438557 0.384131 0.027 Uiso 1 1 calc R . . . .
C55 C 0.2509(10) 0.3511(4) 0.4269(4) 0.023(2) Uani 1 1 d . . . . .
H55A H 0.304989 0.369062 0.462062 0.028 Uiso 1 1 calc R . . . .
H55B H 0.143041 0.349943 0.431516 0.028 Uiso 1 1 calc R . . . .
C56 C 0.2703(10) 0.2389(5) 0.4565(4) 0.0220(19) Uani 1 1 d . . . . .
H56A H 0.164209 0.238593 0.464004 0.026 Uiso 1 1 calc R . . . .
H56B H 0.331255 0.252395 0.491523 0.026 Uiso 1 1 calc R . . . .
C57 C 0.3090(10) 0.1712(5) 0.4376(4) 0.023(2) Uani 1 1 d . . . . .
H57A H 0.278910 0.137647 0.464257 0.027 Uiso 1 1 calc R . . . .
H57B H 0.256136 0.159447 0.400580 0.027 Uiso 1 1 calc R . . . .
C58 C 0.5116(10) 0.1087(4) 0.4129(4) 0.022(2) Uani 1 1 d . . . . .
H58A H 0.477144 0.102458 0.372792 0.027 Uiso 1 1 calc R . . . .
H58B H 0.469426 0.071276 0.433207 0.027 Uiso 1 1 calc R . . . .
C59 C 0.6772(11) 0.1102(4) 0.4206(4) 0.026(2) Uani 1 1 d . . . . .
H59A H 0.711426 0.120007 0.460336 0.031 Uiso 1 1 calc R . . . .
H59B H 0.713765 0.066054 0.409576 0.031 Uiso 1 1 calc R . . . .
C60 C -0.2341(12) 0.1164(5) -0.1106(4) 0.033(2) Uani 1 1 d . . . . .
H60A H -0.288078 0.073590 -0.104408 0.039 Uiso 1 1 calc R . . . .
H60B H -0.280121 0.135422 -0.145143 0.039 Uiso 1 1 calc R . . . .
C61 C -0.2439(12) 0.1637(5) -0.0627(4) 0.036(3) Uani 1 1 d . . . . .
H61A H -0.349242 0.168667 -0.055589 0.043 Uiso 1 1 calc R . . . .
H61B H -0.190496 0.146354 -0.028852 0.043 Uiso 1 1 calc R . . . .
C62 C -0.0618(14) 0.0608(5) -0.1630(5) 0.041(3) Uani 1 1 d . . . . .
H62A H -0.103050 0.080407 -0.197969 0.049 Uiso 1 1 calc R . . . .
H62B H -0.114248 0.017071 -0.158907 0.049 Uiso 1 1 calc R . . . .
C63 C 0.1005(13) 0.0516(5) -0.1647(5) 0.039(3) Uani 1 1 d . . . . .
H63A H 0.143060 0.035276 -0.128585 0.046 Uiso 1 1 calc R . . . .
H63B H 0.117521 0.018058 -0.194397 0.046 Uiso 1 1 calc R . . . .
C64 C 0.3250(12) 0.1082(6) -0.1852(5) 0.038(3) Uani 1 1 d . . . . .
H64A H 0.333811 0.076214 -0.216883 0.046 Uiso 1 1 calc R . . . .
H64B H 0.380546 0.091236 -0.151660 0.046 Uiso 1 1 calc R . . . .
C65 C 0.3876(12) 0.1760(6) -0.1980(4) 0.037(3) Uani 1 1 d . . . . .
H65A H 0.489412 0.172233 -0.209743 0.044 Uiso 1 1 calc R . . . .
H65B H 0.324924 0.195276 -0.228826 0.044 Uiso 1 1 calc R . . . .
C66 C 0.4613(11) 0.2819(6) -0.1566(5) 0.037(3) Uani 1 1 d . . . . .
H66A H 0.413952 0.302545 -0.190067 0.045 Uiso 1 1 calc R . . . .
H66B H 0.567779 0.276505 -0.161834 0.045 Uiso 1 1 calc R . . . .
C67 C 0.4466(10) 0.3250(5) -0.1066(5) 0.037(3) Uani 1 1 d . . . . .
H67A H 0.484801 0.302223 -0.072679 0.045 Uiso 1 1 calc R . . . .
H67B H 0.505127 0.367595 -0.108779 0.045 Uiso 1 1 calc R . . . .
C68 C 0.2705(11) 0.3856(5) -0.0601(4) 0.029(2) Uani 1 1 d . . . . .
H68A H 0.326306 0.428258 -0.065163 0.035 Uiso 1 1 calc R . . . .
H68B H 0.305482 0.368060 -0.023513 0.035 Uiso 1 1 calc R . . . .
C69 C 0.1088(11) 0.3968(5) -0.0625(4) 0.026(2) Uani 1 1 d . . . . .
H69A H 0.088618 0.430831 -0.033655 0.031 Uiso 1 1 calc R . . . .
H69B H 0.073655 0.413258 -0.099490 0.031 Uiso 1 1 calc R . . . .
C70 C -0.1234(10) 0.3414(5) -0.0485(4) 0.024(2) Uani 1 1 d . . . . .
H70A H -0.174008 0.352852 -0.084850 0.029 Uiso 1 1 calc R . . . .
H70B H -0.139513 0.377324 -0.020644 0.029 Uiso 1 1 calc R . . . .
C71 C -0.1844(10) 0.2756(5) -0.0306(4) 0.024(2) Uani 1 1 d . . . . .
H71A H -0.124725 0.261269 0.003108 0.028 Uiso 1 1 calc R . . . .
H71B H -0.288410 0.279922 -0.021387 0.028 Uiso 1 1 calc R . . . .
C29 C 1.063(3) 0.1225(16) 0.5635(15) 0.043(8) Uani 0.5 1 d . U P A 1
H29A H 1.026809 0.103841 0.526426 0.064 Uiso 0.5 1 calc GR . P A 1
H29B H 1.163435 0.107235 0.573567 0.064 Uiso 0.5 1 calc GR . P A 1
H29C H 1.065773 0.171511 0.563033 0.064 Uiso 0.5 1 calc GR . P A 1
C32 C 1.034(3) 0.0683(14) 0.6795(9) 0.046(4) Uani 0.5 1 d . U P A 1
H32A H 1.106147 0.104342 0.692788 0.069 Uiso 0.5 1 calc GR . P A 1
H32B H 1.086051 0.027457 0.671770 0.069 Uiso 0.5 1 calc GR . P A 1
H32C H 0.965182 0.059912 0.708094 0.069 Uiso 0.5 1 calc GR . P A 1
C35 C 0.866(2) 0.0073(10) 0.5764(11) 0.039(5) Uani 0.5 1 d . U P A 1
H35A H 0.770276 -0.008703 0.588733 0.059 Uiso 0.5 1 calc GR . P A 1
H35B H 0.940038 -0.026428 0.583845 0.059 Uiso 0.5 1 calc GR . P A 1
H35C H 0.853523 0.014910 0.536257 0.059 Uiso 0.5 1 calc GR . P A 1
C30 C 1.000(4) 0.100(2) 0.5555(16) 0.065(11) Uani 0.5 1 d . U P A 2
H30A H 0.921806 0.088355 0.525683 0.097 Uiso 0.5 1 calc GR . P A 2
H30B H 1.082821 0.070332 0.552775 0.097 Uiso 0.5 1 calc GR . P A 2
H30C H 1.035785 0.146722 0.551718 0.097 Uiso 0.5 1 calc GR . P A 2
C31 C 1.093(3) 0.1209(14) 0.6768(9) 0.046(4) Uani 0.5 1 d . U P A 2
H31A H 1.119399 0.168500 0.673444 0.069 Uiso 0.5 1 calc GR . P A 2
H31B H 1.180344 0.094351 0.672442 0.069 Uiso 0.5 1 calc GR . P A 2
H31C H 1.057455 0.113687 0.713565 0.069 Uiso 0.5 1 calc GR . P A 2
C34 C 0.898(3) 0.0031(11) 0.6372(15) 0.064(9) Uani 0.5 1 d . U P A 2
H34A H 0.864383 0.002442 0.674781 0.096 Uiso 0.5 1 calc GR . P A 2
H34B H 0.990770 -0.020817 0.636577 0.096 Uiso 0.5 1 calc GR . P A 2
H34C H 0.821908 -0.018805 0.610550 0.096 Uiso 0.5 1 calc GR . P A 2
C15 C 0.357(4) 0.1347(12) -0.0144(10) 0.0370(19) Uani 0.45 1 d . U P B -2
H15 H 0.423050 0.164889 -0.030915 0.044 Uiso 0.45 1 calc R . P B -2
C16 C 0.368(3) 0.0689(11) -0.0264(9) 0.0370(19) Uani 0.45 1 d . U P B -2
H16 H 0.437216 0.054119 -0.051049 0.044 Uiso 0.45 1 calc R . P B -2
C17 C 0.274(4) 0.0224(13) -0.0023(10) 0.0370(19) Uani 0.45 1 d . U P B -2
H17 H 0.282471 -0.024229 -0.010056 0.044 Uiso 0.45 1 calc R . P B -2
C18 C 0.163(4) 0.0456(13) 0.0353(10) 0.0370(19) Uani 0.45 1 d . U P B -2
H18 H 0.098128 0.015501 0.052087 0.044 Uiso 0.45 1 calc R . P B -2
C19 C 0.162(4) 0.1139(13) 0.0438(9) 0.0370(19) Uani 0.45 1 d . U P B -2
H19 H 0.091671 0.130244 0.067422 0.044 Uiso 0.45 1 calc R . P B -2
C20 C 0.275(3) 0.2319(12) 0.0301(11) 0.036(2) Uani 0.45 1 d . . P B -2
H20A H 0.176308 0.251509 0.024393 0.043 Uiso 0.45 1 calc R . P B -2
H20B H 0.336106 0.249583 0.001145 0.043 Uiso 0.45 1 calc R . P B -2
C8 C 0.342(3) 0.2402(10) 0.0239(8) 0.0370(19) Uani 0.55 1 d . U P B -1
H8A H 0.277877 0.272479 0.003994 0.044 Uiso 0.55 1 calc R . P B -1
H8B H 0.437562 0.239033 0.006811 0.044 Uiso 0.55 1 calc R . P B -1
C10 C 0.121(3) 0.1395(10) 0.0471(8) 0.036(2) Uani 0.55 1 d . . P B -1
H10 H 0.063224 0.170425 0.065748 0.043 Uiso 0.55 1 calc R . P B -1
C11 C 0.082(3) 0.0708(9) 0.0435(8) 0.036(2) Uani 0.55 1 d . . P B -1
H11 H -0.002528 0.054201 0.060594 0.043 Uiso 0.55 1 calc R . P B -1
C12 C 0.167(3) 0.0271(10) 0.0146(9) 0.036(2) Uani 0.55 1 d . . P B -1
H12 H 0.139187 -0.019372 0.011466 0.043 Uiso 0.55 1 calc R . P B -1
C13 C 0.283(3) 0.0495(10) -0.0082(9) 0.036(2) Uani 0.55 1 d . . P B -1
H13 H 0.338428 0.017638 -0.027045 0.043 Uiso 0.55 1 calc R . P B -1
C14 C 0.332(3) 0.1129(9) -0.0073(9) 0.036(2) Uani 0.55 1 d . . P B -1
H14 H 0.417875 0.125065 -0.025613 0.043 Uiso 0.55 1 calc R . P B -1

loop_
_atom_site_aniso_label
_atom_site_aniso_U_11
_atom_site_aniso_U_22
_atom_site_aniso_U_33
_atom_site_aniso_U_23
_atom_site_aniso_U_13
_atom_site_aniso_U_12
Fe1 0.0184(7) 0.0133(6) 0.0158(6) 0.0022(5) -0.0014(5) -0.0052(5)
Fe2 0.0297(8) 0.0149(6) 0.0122(6) 0.0034(5) 0.0025(5) 0.0056(5)
K1 0.0113(9) 0.0189(9) 0.0140(9) -0.0008(7) 0.0016(7) -0.0016(7)
K2 0.0222(11) 0.0238(10) 0.0194(10) -0.0062(8) 0.0047(8) -0.0035(8)
Si1 0.0142(12) 0.0168(11) 0.0209(12) 0.0048(9) 0.0010(10) -0.0026(9)
Si2 0.0159(14) 0.0222(13) 0.0566(19) 0.0131(13) 0.0053(13) 0.0026(11)
Si3 0.0180(13) 0.0289(13) 0.0137(12) 0.0030(10) 0.0032(10) -0.0035(10)
Si4 0.0128(12) 0.0166(11) 0.0139(11) 0.0021(9) 0.0013(9) -0.0027(9)
Si5 0.0182(13) 0.0222(12) 0.0203(12) 0.0055(10) 0.0029(10) 0.0004(10)
Si6 0.0216(14) 0.0223(12) 0.0186(12) -0.0013(10) -0.0024(10) 0.0073(10)
Si8 0.0248(14) 0.0243(13) 0.0150(12) -0.0030(10) 0.0014(10) 0.0108(11)
Si9 0.0253(13) 0.0149(11) 0.0104(11) 0.0000(9) 0.0055(10) -0.0004(10)
O1 0.014(3) 0.024(3) 0.017(3) -0.003(2) 0.005(2) -0.001(2)
O2 0.013(3) 0.016(3) 0.024(3) 0.000(2) 0.005(2) -0.008(2)
O3 0.014(3) 0.024(3) 0.011(3) 0.001(2) -0.003(2) -0.001(2)
O4 0.017(3) 0.019(3) 0.017(3) -0.002(2) 0.007(2) 0.002(2)
O5 0.012(3) 0.017(3) 0.020(3) 0.000(2) 0.004(2) -0.001(2)
O6 0.014(3) 0.024(3) 0.029(3) 0.005(3) 0.006(3) 0.003(3)
O7 0.017(3) 0.027(3) 0.032(4) 0.009(3) 0.003(3) 0.000(3)
O8 0.025(4) 0.043(4) 0.024(3) 0.016(3) 0.011(3) 0.009(3)
O9 0.036(4) 0.032(4) 0.021(3) -0.002(3) 0.002(3) 0.015(3)
O10 0.039(4) 0.026(4) 0.026(4) 0.001(3) -0.004(3) -0.002(3)
O11 0.018(3) 0.029(3) 0.023(3) 0.007(3) 0.000(3) -0.008(3)
O12 0.018(3) 0.017(3) 0.023(3) 0.002(2) -0.003(3) 0.001(2)
N1 0.020(4) 0.011(3) 0.032(4) 0.011(3) -0.002(3) -0.006(3)
N2 0.021(4) 0.012(3) 0.017(4) 0.001(3) 0.004(3) -0.007(3)
N3 0.018(4) 0.012(3) 0.011(3) 0.001(3) -0.003(3) 0.005(3)
N4 0.027(4) 0.018(4) 0.022(4) 0.003(3) 0.004(3) 0.005(3)
C1 0.028(4) 0.033(4) 0.021(3) 0.002(3) -0.011(3) 0.006(3)
C2 0.025(5) 0.028(5) 0.010(4) 0.001(3) -0.003(4) -0.001(4)
C3 0.028(4) 0.033(4) 0.021(3) 0.002(3) -0.011(3) 0.006(3)
C4 0.058(8) 0.055(7) 0.024(6) -0.015(5) -0.009(5) 0.036(6)
C5 0.086(10) 0.025(5) 0.026(6) 0.006(4) -0.009(6) 0.007(6)
C6 0.065(8) 0.027(5) 0.017(5) 0.007(4) -0.012(5) -0.015(5)
C7 0.032(6) 0.034(5) 0.021(5) 0.003(4) -0.003(4) 0.000(4)
C9 0.071(5) 0.022(4) 0.016(3) 0.001(3) -0.007(3) 0.013(4)
C21 0.031(6) 0.039(6) 0.037(6) 0.017(5) 0.009(5) 0.003(5)
C22 0.032(6) 0.085(9) 0.017(5) -0.016(5) 0.007(5) -0.011(6)
C23 0.021(5) 0.042(6) 0.034(6) 0.008(5) 0.007(4) 0.007(4)
C24 0.010(4) 0.031(5) 0.030(5) -0.003(4) 0.000(4) -0.002(4)
C25 0.021(5) 0.016(4) 0.036(5) 0.010(4) -0.002(4) -0.008(4)
C26 0.025(5) 0.047(6) 0.020(5) -0.004(4) 0.011(4) -0.004(5)
C27 0.025(6) 0.030(5) 0.045(6) 0.005(5) 0.010(5) 0.006(4)
C28 0.017(5) 0.035(5) 0.028(5) 0.006(4) -0.002(4) -0.008(4)
C33 0.039(6) 0.028(5) 0.030(5) 0.013(4) 0.002(5) 0.000(4)
C36 0.055(8) 0.037(6) 0.027(6) 0.018(5) 0.017(5) -0.005(5)
C37 0.058(8) 0.028(6) 0.040(6) -0.018(5) -0.012(6) 0.023(5)
C38 0.025(5) 0.030(5) 0.023(5) -0.006(4) -0.010(4) 0.007(4)
C39 0.042(7) 0.052(7) 0.027(6) -0.027(5) 0.019(5) -0.024(5)
C40 0.038(7) 0.069(8) 0.029(6) -0.001(5) 0.019(5) 0.018(6)
C41 0.026(6) 0.066(8) 0.026(5) 0.001(5) 0.017(5) 0.020(5)
C42 0.035(6) 0.046(7) 0.044(7) -0.025(5) 0.008(5) 0.004(5)
C43 0.046(7) 0.023(5) 0.052(7) 0.010(5) -0.008(6) 0.011(5)
C44 0.026(5) 0.041(6) 0.023(5) 0.006(4) -0.007(4) 0.001(4)
C45 0.025(5) 0.031(5) 0.021(5) -0.004(4) 0.009(4) 0.003(4)
C46 0.042(7) 0.031(6) 0.038(6) -0.011(5) 0.017(5) -0.015(5)
C47 0.013(5) 0.055(7) 0.041(6) 0.024(5) -0.007(4) -0.003(5)
C48 0.021(5) 0.023(5) 0.030(5) -0.002(4) 0.005(4) 0.005(4)
C49 0.008(4) 0.031(5) 0.021(5) -0.001(4) 0.003(3) 0.010(4)
C50 0.017(5) 0.027(5) 0.020(5) -0.001(4) 0.005(4) -0.005(4)
C51 0.014(5) 0.025(5) 0.025(5) 0.001(4) 0.004(4) -0.011(4)
C52 0.022(5) 0.016(4) 0.028(5) 0.002(4) 0.002(4) -0.005(4)
C53 0.031(5) 0.016(4) 0.025(5) 0.008(4) -0.001(4) 0.000(4)
C54 0.014(5) 0.025(5) 0.028(5) -0.003(4) 0.000(4) -0.005(4)
C55 0.021(5) 0.022(5) 0.028(5) -0.007(4) 0.011(4) 0.001(4)
C56 0.015(5) 0.032(5) 0.018(4) -0.003(4) 0.003(4) -0.006(4)
C57 0.017(5) 0.028(5) 0.024(5) 0.011(4) 0.007(4) -0.002(4)
C58 0.024(5) 0.017(4) 0.026(5) 0.001(4) 0.005(4) -0.006(4)
C59 0.027(5) 0.018(4) 0.034(5) 0.007(4) 0.009(4) 0.002(4)
C60 0.032(6) 0.028(5) 0.037(6) 0.007(4) 0.001(5) -0.017(4)
C61 0.033(6) 0.042(6) 0.032(6) 0.014(5) 0.010(5) -0.016(5)
C62 0.060(8) 0.019(5) 0.040(6) -0.004(4) -0.009(6) -0.009(5)
C63 0.055(8) 0.023(5) 0.036(6) -0.007(4) -0.008(5) 0.009(5)
C64 0.035(6) 0.049(7) 0.031(6) -0.006(5) 0.000(5) 0.022(5)
C65 0.029(6) 0.061(7) 0.023(5) 0.006(5) 0.012(4) 0.016(5)
C66 0.019(5) 0.050(7) 0.048(7) 0.027(5) 0.021(5) 0.020(5)
C67 0.010(5) 0.041(6) 0.061(7) 0.025(5) 0.001(5) -0.010(4)
C68 0.028(5) 0.020(5) 0.038(6) 0.010(4) -0.004(4) -0.006(4)
C69 0.032(6) 0.021(5) 0.024(5) 0.003(4) -0.004(4) -0.002(4)
C70 0.023(5) 0.034(5) 0.017(4) 0.004(4) 0.001(4) 0.008(4)
C71 0.014(5) 0.043(6) 0.014(4) 0.001(4) 0.002(4) 0.007(4)
C29 0.037(19) 0.044(16) 0.053(19) 0.024(14) 0.030(16) 0.011(13)
C32 0.037(10) 0.078(13) 0.020(7) 0.001(9) -0.017(7) 0.010(9)
C35 0.031(12) 0.017(10) 0.070(16) -0.015(10) 0.011(11) -0.002(8)
C30 0.03(2) 0.11(3) 0.059(19) -0.02(2) 0.005(17) 0.034(18)
C31 0.037(10) 0.078(13) 0.020(7) 0.001(9) -0.017(7) 0.010(9)
C34 0.025(13) 0.019(11) 0.14(3) -0.006(14) -0.005(15) -0.007(9)
C15 0.071(5) 0.022(4) 0.016(3) 0.001(3) -0.007(3) 0.013(4)
C16 0.071(5) 0.022(4) 0.016(3) 0.001(3) -0.007(3) 0.013(4)
C17 0.071(5) 0.022(4) 0.016(3) 0.001(3) -0.007(3) 0.013(4)
C18 0.071(5) 0.022(4) 0.016(3) 0.001(3) -0.007(3) 0.013(4)
C19 0.071(5) 0.022(4) 0.016(3) 0.001(3) -0.007(3) 0.013(4)
C20 0.052(6) 0.019(4) 0.033(5) 0.005(3) -0.015(4) -0.003(4)
C8 0.071(5) 0.022(4) 0.016(3) 0.001(3) -0.007(3) 0.013(4)
C10 0.052(6) 0.019(4) 0.033(5) 0.005(3) -0.015(4) -0.003(4)
C11 0.052(6) 0.019(4) 0.033(5) 0.005(3) -0.015(4) -0.003(4)
C12 0.052(6) 0.019(4) 0.033(5) 0.005(3) -0.015(4) -0.003(4)
C13 0.052(6) 0.019(4) 0.033(5) 0.005(3) -0.015(4) -0.003(4)
C14 0.052(6) 0.019(4) 0.033(5) 0.005(3) -0.015(4) -0.003(4)

loop_
_atom_type_symbol
_atom_type_description
_atom_type_scat_dispersion_real
_atom_type_scat_dispersion_imag
_atom_type_scat_source
C C 0.0033 0.0016 'International Tables Vol C Tables 4.2.6.8 and 6.1.1.4'
H H 0.0000 0.0000 'International Tables Vol C Tables 4.2.6.8 and 6.1.1.4'
Fe Fe 0.3463 0.8444 'International Tables Vol C Tables 4.2.6.8 and 6.1.1.4'
K K 0.2009 0.2494 'International Tables Vol C Tables 4.2.6.8 and 6.1.1.4'
N N 0.0061 0.0033 'International Tables Vol C Tables 4.2.6.8 and 6.1.1.4'
O O 0.0106 0.0060 'International Tables Vol C Tables 4.2.6.8 and 6.1.1.4'
Si Si 0.0817 0.0704 'International Tables Vol C Tables 4.2.6.8 and 6.1.1.4'

loop_
_geom_angle_atom_site_label_1
_geom_angle_atom_site_label_2
_geom_angle_atom_site_label_3
_geom_angle
N1 Fe1 C1 109.3(4)
N2 Fe1 N1 124.5(3)
N2 Fe1 C1 126.2(3)
N3 Fe2 N4 124.6(3)
N3 Fe2 C20 115.9(7)
N3 Fe2 C8 118.6(6)
N4 Fe2 C20 119.1(7)
N4 Fe2 C8 115.9(6)
O1 K1 O4 163.83(17)
O1 K1 O6 59.08(17)
O1 K1 C2 96.3(2)
O1 K1 C7 75.2(2)
O2 K1 O1 60.16(18)
O2 K1 O3 59.74(17)
O2 K1 O4 115.20(18)
O2 K1 O5 157.82(18)
O2 K1 O6 113.51(18)
O2 K1 C2 106.4(2)
O2 K1 C7 83.2(2)
O3 K1 O1 119.62(18)
O3 K1 O4 59.90(17)
O3 K1 O6 160.73(18)
O3 K1 C2 94.9(2)
O3 K1 C7 92.6(2)
O4 K1 C2 99.9(2)
O4 K1 C7 120.6(2)
O5 K1 O1 117.99(18)
O5 K1 O3 119.54(18)
O5 K1 O4 59.65(17)
O5 K1 O6 58.99(17)
O5 K1 C2 95.8(2)
O5 K1 C7 118.5(2)
O6 K1 O4 115.34(18)
O6 K1 C2 104.4(2)
O6 K1 C7 104.8(2)
C2 K1 C7 25.6(2)
O7 K2 C9 101.2(2)
O7 K2 C15 98.9(5)
O7 K2 C14 106.8(4)
O8 K2 O7 58.9(2)
O8 K2 O11 163.56(19)
O8 K2 C9 96.8(3)
O8 K2 C15 74.6(6)
O8 K2 C14 80.5(4)
O9 K2 O7 115.8(2)
O9 K2 O8 60.7(2)
O9 K2 O10 59.9(2)
O9 K2 O11 114.8(2)
O9 K2 C9 105.4(2)
O9 K2 C15 84.3(5)
O9 K2 C14 82.4(4)
O10 K2 O7 165.8(2)
O10 K2 O8 120.4(2)
O10 K2 O11 59.5(2)
O10 K2 C9 93.0(3)
O10 K2 C15 94.2(5)
O10 K2 C14 86.5(4)
O11 K2 O7 116.67(19)
O11 K2 C9 99.6(3)
O11 K2 C15 121.6(6)
O11 K2 C14 115.4(4)
O12 K2 O7 58.50(18)
O12 K2 O8 117.4(2)
O12 K2 O9 160.1(2)
O12 K2 O10 120.2(2)
O12 K2 O11 60.78(18)
O12 K2 C9 94.5(2)
O12 K2 C15 114.9(4)
O12 K2 C14 117.3(4)
C9 K2 C15 25.1(5)
C9 K2 C14 23.7(4)
N1 Si1 C27 111.9(4)
N1 Si1 C28 111.7(4)
N1 Si1 C33 113.2(4)
C27 Si1 C28 105.2(5)
C33 Si1 C27 106.4(5)
C33 Si1 C28 107.9(5)
N1 Si2 C29 114.0(10)
N1 Si2 C32 116.6(9)
N1 Si2 C35 111.8(7)
N1 Si2 C31 106.8(9)
N1 Si2 C34 114.7(9)
C29 Si2 C35 95.6(13)
C32 Si2 C29 111.2(13)
C32 Si2 C35 105.4(12)
C30 Si2 N1 112.4(14)
C30 Si2 C31 108.1(14)
C30 Si2 C34 114.1(19)
C34 Si2 C31 99.4(12)
N2 Si3 C21 111.1(4)
N2 Si3 C22 114.9(4)
N2 Si3 C23 111.8(4)
C21 Si3 C22 105.0(6)
C21 Si3 C23 109.8(5)
C22 Si3 C23 103.7(5)
N2 Si4 C24 113.6(4)
N2 Si4 C25 111.0(4)
N2 Si4 C26 111.3(4)
C25 Si4 C24 109.0(4)
C26 Si4 C24 103.5(4)
C26 Si4 C25 108.0(5)
N4 Si5 C45 111.3(4)
N4 Si5 C46 113.8(4)
N4 Si5 C47 111.8(4)
C45 Si5 C46 106.6(4)
C47 Si5 C45 108.9(5)
C47 Si5 C46 104.0(5)
N4 Si6 C42 113.0(5)
N4 Si6 C43 113.5(5)
N4 Si6 C44 113.0(4)
C42 Si6 C43 105.4(5)
C44 Si6 C42 106.8(5)
C44 Si6 C43 104.3(5)
N3 Si8 C37 113.3(5)
N3 Si8 C38 113.1(4)
N3 Si8 C40 110.8(4)
C37 Si8 C38 107.1(5)
C37 Si8 C40 107.0(6)
C40 Si8 C38 105.1(5)
N3 Si9 C36 114.1(4)
N3 Si9 C39 111.8(4)
N3 Si9 C41 112.1(4)
C36 Si9 C39 105.3(5)
C36 Si9 C41 105.5(5)
C39 Si9 C41 107.5(5)
C49 O1 K1 118.0(5)
C50 O1 K1 114.8(5)
C50 O1 C49 110.6(6)
C51 O2 K1 115.5(5)
C51 O2 C52 112.2(6)
C52 O2 K1 114.5(5)
C53 O3 K1 116.1(5)
C53 O3 C54 111.1(6)
C54 O3 K1 116.1(5)
C55 O4 K1 109.9(5)
C55 O4 C56 113.4(6)
C56 O4 K1 107.3(5)
C57 O5 K1 118.1(5)
C57 O5 C58 112.4(6)
C58 O5 K1 117.8(5)
C48 O6 K1 110.9(5)
C48 O6 C59 112.0(7)
C59 O6 K1 114.0(5)
C67 O7 K2 110.6(5)
C67 O7 C68 112.4(8)
C68 O7 K2 112.4(5)
C65 O8 K2 114.1(6)
C65 O8 C66 111.6(8)
C66 O8 K2 118.0(5)
C63 O9 K2 113.1(6)
C63 O9 C64 112.0(8)
C64 O9 K2 113.9(6)
C60 O10 K2 117.5(5)
C60 O10 C62 112.3(8)
C62 O10 K2 116.6(6)
C61 O11 K2 111.1(6)
C61 O11 C71 111.9(7)
C71 O11 K2 108.4(5)
C69 O12 K2 121.0(5)
C69 O12 C70 113.4(7)
C70 O12 K2 117.4(5)
Si1 N1 Fe1 116.5(4)
Si2 N1 Fe1 114.7(4)
Si2 N1 Si1 128.1(4)
Si3 N2 Fe1 116.6(4)
Si3 N2 Si4 123.9(4)
Si4 N2 Fe1 116.9(4)
Si8 N3 Fe2 120.4(4)
Si8 N3 Si9 124.5(4)
Si9 N3 Fe2 115.1(4)
Si5 N4 Fe2 114.8(4)
Si6 N4 Fe2 120.2(4)
Si6 N4 Si5 124.2(4)
Fe1 C1 H1A 107.9
Fe1 C1 H1B 107.9
H1A C1 H1B 107.2
C2 C1 Fe1 117.5(6)
C2 C1 H1A 107.9
C2 C1 H1B 107.9
C1 C2 K1 84.9(5)
C3 C2 K1 107.9(6)
C3 C2 C1 123.9(9)
C3 C2 C7 115.9(9)
C7 C2 K1 78.8(5)
C7 C2 C1 120.2(9)
C2 C3 H3 119.2
C2 C3 C4 121.7(10)
C4 C3 H3 119.2
C3 C4 H4 120.2
C3 C4 C5 119.5(10)
C5 C4 H4 120.2
C4 C5 H5 119.8
C6 C5 C4 120.5(10)
C6 C5 H5 119.8
C5 C6 H6 120.5
C5 C6 C7 119.1(11)
C7 C6 H6 120.5
K1 C7 H7 82.6
C2 C7 K1 75.5(5)
C2 C7 H7 118.4
C6 C7 K1 111.8(6)
C6 C7 C2 123.3(10)
C6 C7 H7 118.4
C15 C9 K2 80.1(11)
C15 C9 C19 113.9(16)
C19 C9 K2 113.7(12)
C20 C9 K2 78.9(11)
C20 C9 C15 114.0(19)
C20 C9 C19 131.9(19)
C8 C9 K2 80.8(7)
C10 C9 K2 102.9(9)
C10 C9 C8 128.8(13)
C14 C9 K2 89.8(9)
C14 C9 C8 114.2(15)
C14 C9 C10 116.8(14)
Si3 C21 H21A 109.5
Si3 C21 H21B 109.5
Si3 C21 H21C 109.5
H21A C21 H21B 109.5
H21A C21 H21C 109.5
H21B C21 H21C 109.5
Si3 C22 H22A 109.5
Si3 C22 H22B 109.5
Si3 C22 H22C 109.5
H22A C22 H22B 109.5
H22A C22 H22C 109.5
H22B C22 H22C 109.5
Si3 C23 H23A 109.5
Si3 C23 H23B 109.5
Si3 C23 H23C 109.5
H23A C23 H23B 109.5
H23A C23 H23C 109.5
H23B C23 H23C 109.5
Si4 C24 H24A 109.5
Si4 C24 H24B 109.5
Si4 C24 H24C 109.5
H24A C24 H24B 109.5
H24A C24 H24C 109.5
H24B C24 H24C 109.5
Si4 C25 H25A 109.5
Si4 C25 H25B 109.5
Si4 C25 H25C 109.5
H25A C25 H25B 109.5
H25A C25 H25C 109.5
H25B C25 H25C 109.5
Si4 C26 H26A 109.5
Si4 C26 H26B 109.5
Si4 C26 H26C 109.5
H26A C26 H26B 109.5
H26A C26 H26C 109.5
H26B C26 H26C 109.5
Si1 C27 H27A 109.5
Si1 C27 H27B 109.5
Si1 C27 H27C 109.5
H27A C27 H27B 109.5
H27A C27 H27C 109.5
H27B C27 H27C 109.5
Si1 C28 H28A 109.5
Si1 C28 H28B 109.5
Si1 C28 H28C 109.5
H28A C28 H28B 109.5
H28A C28 H28C 109.5
H28B C28 H28C 109.5
Si1 C33 H33A 109.5
Si1 C33 H33B 109.5
Si1 C33 H33C 109.5
H33A C33 H33B 109.5
H33A C33 H33C 109.5
H33B C33 H33C 109.5
Si9 C36 H36A 109.5
Si9 C36 H36B 109.5
Si9 C36 H36C 109.5
H36A C36 H36B 109.5
H36A C36 H36C 109.5
H36B C36 H36C 109.5
Si8 C37 H37A 109.5
Si8 C37 H37B 109.5
Si8 C37 H37C 109.5
H37A C37 H37B 109.5
H37A C37 H37C 109.5
H37B C37 H37C 109.5
Si8 C38 H38A 109.5
Si8 C38 H38B 109.5
Si8 C38 H38C 109.5
H38A C38 H38B 109.5
H38A C38 H38C 109.5
H38B C38 H38C 109.5
Si9 C39 H39A 109.5
Si9 C39 H39B 109.5
Si9 C39 H39C 109.5
H39A C39 H39B 109.5
H39A C39 H39C 109.5
H39B C39 H39C 109.5
Si8 C40 H40A 109.5
Si8 C40 H40B 109.5
Si8 C40 H40C 109.5
H40A C40 H40B 109.5
H40A C40 H40C 109.5
H40B C40 H40C 109.5
Si9 C41 H41A 109.5
Si9 C41 H41B 109.5
Si9 C41 H41C 109.5
H41A C41 H41B 109.5
H41A C41 H41C 109.5
H41B C41 H41C 109.5
Si6 C42 H42A 109.5
Si6 C42 H42B 109.5
Si6 C42 H42C 109.5
H42A C42 H42B 109.5
H42A C42 H42C 109.5
H42B C42 H42C 109.5
Si6 C43 H43A 109.5
Si6 C43 H43B 109.5
Si6 C43 H43C 109.5
H43A C43 H43B 109.5
H43A C43 H43C 109.5
H43B C43 H43C 109.5
Si6 C44 H44A 109.5
Si6 C44 H44B 109.5
Si6 C44 H44C 109.5
H44A C44 H44B 109.5
H44A C44 H44C 109.5
H44B C44 H44C 109.5
Si5 C45 H45A 109.5
Si5 C45 H45B 109.5
Si5 C45 H45C 109.5
H45A C45 H45B 109.5
H45A C45 H45C 109.5
H45B C45 H45C 109.5
Si5 C46 H46A 109.5
Si5 C46 H46B 109.5
Si5 C46 H46C 109.5
H46A C46 H46B 109.5
H46A C46 H46C 109.5
H46B C46 H46C 109.5
Si5 C47 H47A 109.5
Si5 C47 H47B 109.5
Si5 C47 H47C 109.5
H47A C47 H47B 109.5
H47A C47 H47C 109.5
H47B C47 H47C 109.5
O6 C48 H48A 110.1
O6 C48 H48B 110.1
O6 C48 C49 107.8(7)
H48A C48 H48B 108.5
C49 C48 H48A 110.1
C49 C48 H48B 110.1
O1 C49 C48 109.5(7)
O1 C49 H49A 109.8
O1 C49 H49B 109.8
C48 C49 H49A 109.8
C48 C49 H49B 109.8
H49A C49 H49B 108.2
O1 C50 H50A 109.7
O1 C50 H50B 109.7
O1 C50 C51 109.7(7)
H50A C50 H50B 108.2
C51 C50 H50A 109.7
C51 C50 H50B 109.7
O2 C51 C50 108.2(7)
O2 C51 H51A 110.1
O2 C51 H51B 110.1
C50 C51 H51A 110.1
C50 C51 H51B 110.1
H51A C51 H51B 108.4
O2 C52 H52A 109.9
O2 C52 H52B 109.9
O2 C52 C53 108.7(7)
H52A C52 H52B 108.3
C53 C52 H52A 109.9
C53 C52 H52B 109.9
O3 C53 C52 108.3(7)
O3 C53 H53A 110.0
O3 C53 H53B 110.0
C52 C53 H53A 110.0
C52 C53 H53B 110.0
H53A C53 H53B 108.4
O3 C54 H54A 110.1
O3 C54 H54B 110.1
O3 C54 C55 108.1(7)
H54A C54 H54B 108.4
C55 C54 H54A 110.1
C55 C54 H54B 110.1
O4 C55 C54 108.3(7)
O4 C55 H55A 110.0
O4 C55 H55B 110.0
C54 C55 H55A 110.0
C54 C55 H55B 110.0
H55A C55 H55B 108.4
O4 C56 H56A 109.8
O4 C56 H56B 109.8
O4 C56 C57 109.3(7)
H56A C56 H56B 108.3
C57 C56 H56A 109.8
C57 C56 H56B 109.8
O5 C57 C56 108.4(7)
O5 C57 H57A 110.0
O5 C57 H57B 110.0
C56 C57 H57A 110.0
C56 C57 H57B 110.0
H57A C57 H57B 108.4
O5 C58 H58A 110.2
O5 C58 H58B 110.2
O5 C58 C59 107.5(7)
H58A C58 H58B 108.5
C59 C58 H58A 110.2
C59 C58 H58B 110.2
O6 C59 C58 108.7(7)
O6 C59 H59A 110.0
O6 C59 H59B 110.0
C58 C59 H59A 110.0
C58 C59 H59B 110.0
H59A C59 H59B 108.3
O10 C60 H60A 110.0
O10 C60 H60B 110.0
O10 C60 C61 108.6(8)
H60A C60 H60B 108.4
C61 C60 H60A 110.0
C61 C60 H60B 110.0
O11 C61 C60 108.8(8)
O11 C61 H61A 109.9
O11 C61 H61B 109.9
C60 C61 H61A 109.9
C60 C61 H61B 109.9
H61A C61 H61B 108.3
O10 C62 H62A 110.1
O10 C62 H62B 110.1
O10 C62 C63 108.0(9)
H62A C62 H62B 108.4
C63 C62 H62A 110.1
C63 C62 H62B 110.1
O9 C63 C62 108.5(8)
O9 C63 H63A 110.0
O9 C63 H63B 110.0
C62 C63 H63A 110.0
C62 C63 H63B 110.0
H63A C63 H63B 108.4
O9 C64 H64A 110.1
O9 C64 H64B 110.1
O9 C64 C65 108.2(8)
H64A C64 H64B 108.4
C65 C64 H64A 110.1
C65 C64 H64B 110.1
O8 C65 C64 108.4(8)
O8 C65 H65A 110.0
O8 C65 H65B 110.0
C64 C65 H65A 110.0
C64 C65 H65B 110.0
H65A C65 H65B 108.4
O8 C66 H66A 110.0
O8 C66 H66B 110.0
O8 C66 C67 108.5(8)
H66A C66 H66B 108.4
C67 C66 H66A 110.0
C67 C66 H66B 110.0
O7 C67 C66 108.4(9)
O7 C67 H67A 110.0
O7 C67 H67B 110.0
C66 C67 H67A 110.0
C66 C67 H67B 110.0
H67A C67 H67B 108.4
O7 C68 H68A 110.2
O7 C68 H68B 110.2
O7 C68 C69 107.7(8)
H68A C68 H68B 108.5
C69 C68 H68A 110.2
C69 C68 H68B 110.2
O12 C69 C68 108.6(7)
O12 C69 H69A 110.0
O12 C69 H69B 110.0
C68 C69 H69A 110.0
C68 C69 H69B 110.0
H69A C69 H69B 108.4
O12 C70 H70A 110.2
O12 C70 H70B 110.2
O12 C70 C71 107.6(7)
H70A C70 H70B 108.5
C71 C70 H70A 110.2
C71 C70 H70B 110.2
O11 C71 C70 108.5(7)
O11 C71 H71A 110.0
O11 C71 H71B 110.0
C70 C71 H71A 110.0
C70 C71 H71B 110.0
H71A C71 H71B 108.4
Si2 C29 H29A 109.5
Si2 C29 H29B 109.5
Si2 C29 H29C 109.5
H29A C29 H29B 109.5
H29A C29 H29C 109.5
H29B C29 H29C 109.5
Si2 C32 H32A 109.5
Si2 C32 H32B 109.5
Si2 C32 H32C 109.5
H32A C32 H32B 109.5
H32A C32 H32C 109.5
H32B C32 H32C 109.5
Si2 C35 H35A 109.5
Si2 C35 H35B 109.5
Si2 C35 H35C 109.5
H35A C35 H35B 109.5
H35A C35 H35C 109.5
H35B C35 H35C 109.5
Si2 C30 H30A 109.5
Si2 C30 H30B 109.5
Si2 C30 H30C 109.5
H30A C30 H30B 109.5
H30A C30 H30C 109.5
H30B C30 H30C 109.5
Si2 C31 H31A 109.5
Si2 C31 H31B 109.5
Si2 C31 H31C 109.5
H31A C31 H31B 109.5
H31A C31 H31C 109.5
H31B C31 H31C 109.5
Si2 C34 H34A 109.5
Si2 C34 H34B 109.5
Si2 C34 H34C 109.5
H34A C34 H34B 109.5
H34A C34 H34C 109.5
H34B C34 H34C 109.5
K2 C15 H15 78.8
C9 C15 K2 74.8(11)
C9 C15 H15 117.5
C16 C15 K2 116.2(17)
C16 C15 C9 125(3)
C16 C15 H15 117.5
C15 C16 H16 120.3
C15 C16 C17 119(3)
C17 C16 H16 120.3
C16 C17 H17 119.9
C16 C17 C18 120(2)
C18 C17 H17 119.9
C17 C18 H18 122.6
C19 C18 C17 115(3)
C19 C18 H18 122.6
C9 C19 H19 116.8
C18 C19 C9 126(3)
C18 C19 H19 116.8
Fe2 C20 H20A 108.0
Fe2 C20 H20B 108.0
C9 C20 Fe2 117.1(15)
C9 C20 H20A 108.0
C9 C20 H20B 108.0
H20A C20 H20B 107.3
Fe2 C8 H8A 110.7
Fe2 C8 H8B 110.7
C9 C8 Fe2 105.3(10)
C9 C8 H8A 110.7
C9 C8 H8B 110.7
H8A C8 H8B 108.8
C9 C10 H10 121.1
C11 C10 C9 118(2)
C11 C10 H10 121.1
C10 C11 H11 120.2
C12 C11 C10 120(2)
C12 C11 H11 120.2
C11 C12 H12 119.8
C13 C12 C11 120(2)
C13 C12 H12 119.8
C12 C13 H13 117.2
C12 C13 C14 126(3)
C14 C13 H13 117.2
K2 C14 H14 89.0
C9 C14 K2 66.5(8)
C9 C14 H14 120.2
C13 C14 K2 114.6(15)
C13 C14 C9 120(2)
C13 C14 H14 120.2

loop_
_geom_bond_atom_site_label_1
_geom_bond_atom_site_label_2
_geom_bond_distance
Fe1 N1 1.973(7)
Fe1 N2 1.964(7)
Fe1 C1 2.121(9)
Fe2 N3 1.978(6)
Fe2 N4 1.989(7)
Fe2 C20 2.16(2)
Fe2 C8 2.131(19)
K1 O1 2.834(6)
K1 O2 2.795(6)
K1 O3 2.834(6)
K1 O4 2.858(6)
K1 O5 2.807(6)
K1 O6 2.856(6)
K1 C2 3.170(9)
K1 C7 3.212(10)
K2 O7 2.869(6)
K2 O8 2.822(7)
K2 O9 2.783(7)
K2 O10 2.816(7)
K2 O11 2.830(7)
K2 O12 2.764(6)
K2 C9 3.226(10)
K2 C15 3.29(3)
K2 C14 3.52(2)
Si1 N1 1.713(8)
Si1 C27 1.878(10)
Si1 C28 1.886(10)
Si1 C33 1.865(9)
Si2 N1 1.685(8)
Si2 C29 1.93(3)
Si2 C32 1.77(2)
Si2 C35 1.99(2)
Si2 C30 1.67(4)
Si2 C31 2.00(2)
Si2 C34 1.88(2)
Si3 N2 1.696(7)
Si3 C21 1.859(10)
Si3 C22 1.892(11)
Si3 C23 1.896(10)
Si4 N2 1.715(7)
Si4 C24 1.892(9)
Si4 C25 1.873(9)
Si4 C26 1.858(9)
Si5 N4 1.712(8)
Si5 C45 1.883(9)
Si5 C46 1.900(10)
Si5 C47 1.867(10)
Si6 N4 1.695(8)
Si6 C42 1.886(11)
Si6 C43 1.899(10)
Si6 C44 1.853(10)
Si8 N3 1.686(7)
Si8 C37 1.859(11)
Si8 C38 1.914(9)
Si8 C40 1.890(11)
Si9 N3 1.711(7)
Si9 C36 1.866(10)
Si9 C39 1.880(10)
Si9 C41 1.890(10)
O1 C49 1.429(10)
O1 C50 1.424(10)
O2 C51 1.429(10)
O2 C52 1.435(10)
O3 C53 1.429(10)
O3 C54 1.432(10)
O4 C55 1.425(10)
O4 C56 1.426(10)
O5 C57 1.418(10)
O5 C58 1.424(10)
O6 C48 1.424(11)
O6 C59 1.433(11)
O7 C67 1.418(12)
O7 C68 1.435(12)
O8 C65 1.424(12)
O8 C66 1.424(13)
O9 C63 1.429(13)
O9 C64 1.443(13)
O10 C60 1.422(13)
O10 C62 1.434(12)
O11 C61 1.427(11)
O11 C71 1.431(11)
O12 C69 1.425(11)
O12 C70 1.434(11)
C1 H1A 0.9900
C1 H1B 0.9900
C1 C2 1.490(13)
C2 C3 1.386(14)
C2 C7 1.416(14)
C3 H3 0.9500
C3 C4 1.394(15)
C4 H4 0.9500
C4 C5 1.403(18)
C5 H5 0.9500
C5 C6 1.357(17)
C6 H6 0.9500
C6 C7 1.375(14)
C7 H7 0.9500
C9 C15 1.42(3)
C9 C19 1.42(3)
C9 C20 1.40(3)
C9 C8 1.70(2)
C9 C10 1.49(3)
C9 C14 1.42(3)
C21 H21A 0.9800
C21 H21B 0.9800
C21 H21C 0.9800
C22 H22A 0.9800
C22 H22B 0.9800
C22 H22C 0.9800
C23 H23A 0.9800
C23 H23B 0.9800
C23 H23C 0.9800
C24 H24A 0.9800
C24 H24B 0.9800
C24 H24C 0.9800
C25 H25A 0.9800
C25 H25B 0.9800
C25 H25C 0.9800
C26 H26A 0.9800
C26 H26B 0.9800
C26 H26C 0.9800
C27 H27A 0.9800
C27 H27B 0.9800
C27 H27C 0.9800
C28 H28A 0.9800
C28 H28B 0.9800
C28 H28C 0.9800
C33 H33A 0.9800
C33 H33B 0.9800
C33 H33C 0.9800
C36 H36A 0.9800
C36 H36B 0.9800
C36 H36C 0.9800
C37 H37A 0.9800
C37 H37B 0.9800
C37 H37C 0.9800
C38 H38A 0.9800
C38 H38B 0.9800
C38 H38C 0.9800
C39 H39A 0.9800
C39 H39B 0.9800
C39 H39C 0.9800
C40 H40A 0.9800
C40 H40B 0.9800
C40 H40C 0.9800
C41 H41A 0.9800
C41 H41B 0.9800
C41 H41C 0.9800
C42 H42A 0.9800
C42 H42B 0.9800
C42 H42C 0.9800
C43 H43A 0.9800
C43 H43B 0.9800
C43 H43C 0.9800
C44 H44A 0.9800
C44 H44B 0.9800
C44 H44C 0.9800
C45 H45A 0.9800
C45 H45B 0.9800
C45 H45C 0.9800
C46 H46A 0.9800
C46 H46B 0.9800
C46 H46C 0.9800
C47 H47A 0.9800
C47 H47B 0.9800
C47 H47C 0.9800
C48 H48A 0.9900
C48 H48B 0.9900
C48 C49 1.497(13)
C49 H49A 0.9900
C49 H49B 0.9900
C50 H50A 0.9900
C50 H50B 0.9900
C50 C51 1.505(13)
C51 H51A 0.9900
C51 H51B 0.9900
C52 H52A 0.9900
C52 H52B 0.9900
C52 C53 1.490(13)
C53 H53A 0.9900
C53 H53B 0.9900
C54 H54A 0.9900
C54 H54B 0.9900
C54 C55 1.497(13)
C55 H55A 0.9900
C55 H55B 0.9900
C56 H56A 0.9900
C56 H56B 0.9900
C56 C57 1.477(13)
C57 H57A 0.9900
C57 H57B 0.9900
C58 H58A 0.9900
C58 H58B 0.9900
C58 C59 1.491(13)
C59 H59A 0.9900
C59 H59B 0.9900
C60 H60A 0.9900
C60 H60B 0.9900
C60 C61 1.478(15)
C61 H61A 0.9900
C61 H61B 0.9900
C62 H62A 0.9900
C62 H62B 0.9900
C62 C63 1.489(17)
C63 H63A 0.9900
C63 H63B 0.9900
C64 H64A 0.9900
C64 H64B 0.9900
C64 C65 1.500(16)
C65 H65A 0.9900
C65 H65B 0.9900
C66 H66A 0.9900
C66 H66B 0.9900
C66 C67 1.475(16)
C67 H67A 0.9900
C67 H67B 0.9900
C68 H68A 0.9900
C68 H68B 0.9900
C68 C69 1.483(14)
C69 H69A 0.9900
C69 H69B 0.9900
C70 H70A 0.9900
C70 H70B 0.9900
C70 C71 1.497(13)
C71 H71A 0.9900
C71 H71B 0.9900
C29 H29A 0.9800
C29 H29B 0.9800
C29 H29C 0.9800
C32 H32A 0.9800
C32 H32B 0.9800
C32 H32C 0.9800
C35 H35A 0.9800
C35 H35B 0.9800
C35 H35C 0.9800
C30 H30A 0.9800
C30 H30B 0.9800
C30 H30C 0.9800
C31 H31A 0.9800
C31 H31B 0.9800
C31 H31C 0.9800
C34 H34A 0.9800
C34 H34B 0.9800
C34 H34C 0.9800
C15 H15 0.9500
C15 C16 1.34(3)
C16 H16 0.9500
C16 C17 1.40(4)
C17 H17 0.9500
C17 C18 1.49(4)
C18 H18 0.9500
C18 C19 1.37(4)
C19 H19 0.9500
C20 H20A 0.9900
C20 H20B 0.9900
C8 H8A 0.9900
C8 H8B 0.9900
C10 H10 0.9500
C10 C11 1.40(3)
C11 H11 0.9500
C11 C12 1.39(3)
C12 H12 0.9500
C12 C13 1.30(3)
C13 H13 0.9500
C13 C14 1.32(3)
C14 H14 0.9500
